data_7246680
loop_
_publ_author_name
'Li, Yao'
'Zhang, Jun'
'She, Mengyao'
'Liu, Lang'
'Yang, Zheng'
'Liu, Ping'
'Zhang, Shengyong'
'Li, Jianli'

_publ_section_title
;
 Electrochemical single-step N-acylation and S-cyclization synthesis of
 thiazolimide via radical process
;
_journal_issue 11
_journal_name_full 'Green Chemistry'
_journal_page_first 4302
_journal_page_last 4308
_journal_paper_doi 10.1039/D3GC00664F
_journal_volume 25
_journal_year 2023
_chemical_formula_moiety 'C31 H23.915 Cl0.085 N2 O2 S'
_chemical_formula_sum 'C31 H23.91 Cl0.09 N2 O2 S'
_chemical_formula_weight 491.51
_space_group_crystal_system triclinic
_space_group_IT_number 2
_space_group_name_Hall '-P 1'
_space_group_name_H-M_alt 'P -1'
_atom_sites_solution_hydrogens geom
_atom_sites_solution_primary dual
_audit_creation_date 2022-04-06
_audit_creation_method
;
Olex2 1.5
(compiled 2021.11.18 svn.ra9532c28 for OlexSys, GUI svn.r6429)
;
_audit_update_record
;
2022-12-07 deposited with the CCDC.	2023-04-25 downloaded from the CCDC.
;
_cell_angle_alpha 80.40(2)
_cell_angle_beta 80.80(3)
_cell_angle_gamma 69.338(16)
_cell_formula_units_Z 2
_cell_length_a 9.279(3)
_cell_length_b 11.406(2)
_cell_length_c 13.046(5)
_cell_measurement_reflns_used 9980
_cell_measurement_temperature 180.00
_cell_measurement_theta_max 55.426
_cell_measurement_theta_min 3.011
_cell_volume 1266.2(7)
_computing_cell_refinement 'SAINT V8.38A (Bruker, 2018)'
_computing_data_reduction 'SAINT V8.38A (Bruker, 2018)'
_computing_molecular_graphics 'Olex2 1.5 (Dolomanov et al., 2009)'
_computing_publication_material 'Olex2 1.5 (Dolomanov et al., 2009)'
_computing_structure_refinement 'SHELXL 2018/3 (Sheldrick, 2015)'
_computing_structure_solution 'SHELXT 2014/5 (Sheldrick, 2014)'
_diffrn_ambient_temperature 180.00
_diffrn_measured_fraction_theta_full 0.995
_diffrn_measured_fraction_theta_max 0.990
_diffrn_measurement_device_type CCD
_diffrn_radiation_type GaK\a
_diffrn_radiation_wavelength 1.34138
_diffrn_reflns_av_R_equivalents 0.0489
_diffrn_reflns_av_unetI/netI 0.0344
_diffrn_reflns_Laue_measured_fraction_full 0.995
_diffrn_reflns_Laue_measured_fraction_max 0.990
_diffrn_reflns_limit_h_max 11
_diffrn_reflns_limit_h_min -11
_diffrn_reflns_limit_k_max 13
_diffrn_reflns_limit_k_min -13
_diffrn_reflns_limit_l_max 15
_diffrn_reflns_limit_l_min -15
_diffrn_reflns_number 22069
_diffrn_reflns_point_group_measured_fraction_full 0.995
_diffrn_reflns_point_group_measured_fraction_max 0.990
_diffrn_reflns_theta_full 53.594
_diffrn_reflns_theta_max 55.526
_diffrn_reflns_theta_min 3.007
_diffrn_source_current 2.86
_diffrn_source_power 0.1997996
_diffrn_source_voltage 69.86
_exptl_absorpt_coefficient_mu 0.954
_exptl_absorpt_correction_T_max 0.7509
_exptl_absorpt_correction_T_min 0.6399
_exptl_absorpt_correction_type multi-scan
_exptl_absorpt_process_details
;
SADABS-2016/2 (Bruker,2016/2) was used for absorption correction.
wR2(int) was 0.1391 before and 0.0715 after correction.
The Ratio of minimum to maximum transmission is 0.8522.
The \l/2 correction factor is Not present.
;
_exptl_crystal_colour colourless
_exptl_crystal_colour_primary colourless
_exptl_crystal_density_diffrn 1.289
_exptl_crystal_description block
_exptl_crystal_F_000 515
_refine_diff_density_max 0.296
_refine_diff_density_min -0.296
_refine_diff_density_rms 0.047
_refine_ls_extinction_method none
_refine_ls_goodness_of_fit_ref 1.050
_refine_ls_hydrogen_treatment constr
_refine_ls_matrix_type full
_refine_ls_number_parameters 336
_refine_ls_number_reflns 4868
_refine_ls_number_restraints 0
_refine_ls_restrained_S_all 1.050
_refine_ls_R_factor_all 0.0460
_refine_ls_R_factor_gt 0.0395
_refine_ls_shift/su_max 0.001
_refine_ls_shift/su_mean 0.000
_refine_ls_structure_factor_coef Fsqd
_refine_ls_weighting_details 'w=1/[\s^2^(Fo^2^)+(0.0492P)^2^+0.5069P] where P=(Fo^2^+2Fc^2^)/3'
_refine_ls_weighting_scheme calc
_refine_ls_wR_factor_gt 0.1040
_refine_ls_wR_factor_ref 0.1069
_reflns_Friedel_coverage 0.000
_reflns_number_gt 4380
_reflns_number_total 4868
_reflns_threshold_expression 'I > 2\s(I)'
_cod_data_source_file d3gc00664f2.cif
_cod_data_source_block 20220404fl_0m
_cod_depositor_comments 'Adding full bibliography for 7246679--7246682.cif.'
_cod_database_code 7246680
_shelx_shelxl_version_number 2018/3
_shelx_space_group_comment
;
The symmetry employed for this shelxl refinement is uniquely defined
by the following loop, which should always be used as a source of
symmetry information in preference to the above space-group names.
They are only intended as comments.
;
_olex2_refinement_description
;
1. Fixed Uiso
 At 1.2 times of:
  All C(H) groups, All C(H,H) groups
 At 1.5 times of:
  All C(H,H,H) groups
2. Others
 Sof(H11)=1-FVAR(1)
 Sof(Cl1)=FVAR(1)
3.a Secondary CH2 refined with riding coordinates:
 C3(H3A,H3B)
3.b Aromatic/amide H refined with riding coordinates:
 C5(H5), C6(H6), C7(H7), C8(H8), C9(H9), C10(H10), C11(H11), C12(H12),
 C13(H13), C14(H14), C16(H16), C17(H17), C19(H19), C21(H21), C23(H23), C25(H25),
  C26(H26), C27(H27), C29(H29)
3.c Idealised Me refined as rotating group:
 C15(H15A,H15B,H15C)
;
_olex2_submission_special_instructions 'No special instructions were received'

loop_
_space_group_symop_operation_xyz
'x, y, z'
'-x, -y, -z'

loop_
_atom_site_label
_atom_site_type_symbol
_atom_site_fract_x
_atom_site_fract_y
_atom_site_fract_z
_atom_site_U_iso_or_equiv
_atom_site_adp_type
_atom_site_occupancy
_atom_site_site_symmetry_order
_atom_site_calc_flag
_atom_site_refinement_flags_posn
_atom_site_refinement_flags_adp
_atom_site_refinement_flags_occupancy
_atom_site_disorder_assembly
_atom_site_disorder_group
S1 S 0.75499(4) 0.37400(3) 0.78038(3) 0.03018(12) Uani 1 1 d . . . . .
O1 O 0.79886(14) 0.22178(10) 0.64507(8) 0.0380(3) Uani 1 1 d . . . . .
O2 O 0.67809(15) 0.39585(11) 1.00032(9) 0.0424(3) Uani 1 1 d . . . . .
N1 N 0.76670(15) 0.42454(12) 0.56527(10) 0.0296(3) Uani 1 1 d . . . . .
N2 N 0.71800(14) 0.58673(11) 0.66703(9) 0.0268(3) Uani 1 1 d . . . . .
C1 C 0.79232(17) 0.29838(14) 0.56497(12) 0.0296(3) Uani 1 1 d . . . . .
C2 C 0.73632(18) 0.57558(14) 1.01788(11) 0.0311(3) Uani 1 1 d . . . . .
C3 C 0.9155(2) 0.12030(17) 0.15744(13) 0.0443(4) Uani 1 1 d . . . . .
H3A H 0.832452 0.171974 0.113379 0.053 Uiso 1 1 calc R U . . .
H3B H 1.012385 0.135055 0.124454 0.053 Uiso 1 1 calc R U . . .
C4 C 0.69818(17) 0.67931(13) 0.57471(11) 0.0263(3) Uani 1 1 d . . . . .
C5 C 0.80375(19) 0.34073(15) 0.36661(13) 0.0351(4) Uani 1 1 d . . . . .
H5 H 0.775704 0.428712 0.369760 0.042 Uiso 1 1 calc R U . . .
C6 C 0.82733(18) 0.68327(14) 0.50708(12) 0.0304(3) Uani 1 1 d . . . . .
H6 H 0.927255 0.626057 0.520390 0.036 Uiso 1 1 calc R U . . .
C7 C 0.6890(2) 0.65898(17) 1.18277(14) 0.0465(4) Uani 1 1 d . . . . .
H7 H 0.632360 0.670595 1.249866 0.056 Uiso 1 1 calc R U . . .
C8 C 0.85715(17) 0.12907(14) 0.45230(12) 0.0305(3) Uani 1 1 d . . . . .
H8 H 0.864525 0.071298 0.514370 0.037 Uiso 1 1 calc R U . . .
C9 C 0.52632(19) 0.79570(15) 0.86187(12) 0.0355(4) Uani 1 1 d . . . . .
H9 H 0.466960 0.744277 0.895134 0.043 Uiso 1 1 calc R U . . .
C10 C 0.73976(19) 0.82508(15) 0.74052(12) 0.0334(3) Uani 1 1 d . . . . .
H10 H 0.826935 0.793143 0.691353 0.040 Uiso 1 1 calc R U . . .
C11 C 0.6626(2) 0.85478(16) 0.40030(13) 0.0388(4) Uani 1 1 d . . . . .
H11 H 0.650282 0.915814 0.340228 0.047 Uiso 0.915(2) 1 calc R U P A 2
C12 C 0.88658(19) 0.08460(15) 0.35589(12) 0.0329(3) Uani 1 1 d . . . . .
H12 H 0.914807 -0.003409 0.352780 0.039 Uiso 1 1 calc R U . . .
C13 C 0.4861(2) 0.91849(17) 0.88468(14) 0.0462(4) Uani 1 1 d . . . . .
H13 H 0.399698 0.950740 0.934323 0.055 Uiso 1 1 calc R U . . .
C14 C 0.80859(19) 0.77258(16) 0.41900(12) 0.0356(4) Uani 1 1 d . . . . .
H14 H 0.896246 0.777017 0.371745 0.043 Uiso 1 1 calc R U . . .
C15 C 0.9368(3) -0.0168(2) 0.15658(15) 0.0622(6) Uani 1 1 d . . . . .
H15A H 0.956575 -0.036186 0.084176 0.093 Uiso 1 1 calc R U . . .
H15B H 0.842681 -0.033621 0.190387 0.093 Uiso 1 1 calc R U . . .
H15C H 1.024843 -0.069717 0.194631 0.093 Uiso 1 1 calc R U . . .
C16 C 0.55129(18) 0.76027(15) 0.55691(12) 0.0339(3) Uani 1 1 d . . . . .
H16 H 0.463669 0.755618 0.604118 0.041 Uiso 1 1 calc R U . . .
C17 C 0.85111(19) 0.62996(15) 0.98441(12) 0.0348(4) Uani 1 1 d . . . . .
H17 H 0.905032 0.621696 0.916245 0.042 Uiso 1 1 calc R U . . .
C18 C 0.65413(17) 0.74810(14) 0.79001(11) 0.0286(3) Uani 1 1 d . . . . .
C19 C 0.5343(2) 0.84890(17) 0.46827(13) 0.0402(4) Uani 1 1 d . . . . .
H19 H 0.434212 0.905449 0.454550 0.048 Uiso 1 1 calc R U . . .
C20 C 0.69892(16) 0.61553(14) 0.76943(11) 0.0268(3) Uani 1 1 d . . . . .
C21 C 0.6972(2) 0.94800(16) 0.76334(14) 0.0420(4) Uani 1 1 d . . . . .
H21 H 0.754734 1.000515 0.729330 0.050 Uiso 1 1 calc R U . . .
C22 C 0.74870(16) 0.46196(14) 0.65732(11) 0.0277(3) Uani 1 1 d . . . . .
C23 C 0.6559(2) 0.59053(16) 1.11752(12) 0.0377(4) Uani 1 1 d . . . . .
H23 H 0.577763 0.553253 1.140575 0.045 Uiso 1 1 calc R U . . .
C24 C 0.81706(17) 0.25682(14) 0.45930(11) 0.0286(3) Uani 1 1 d . . . . .
C25 C 0.8862(2) 0.69625(17) 1.05118(14) 0.0438(4) Uani 1 1 d . . . . .
H25 H 0.966039 0.731943 1.029174 0.053 Uiso 1 1 calc R U . . .
C26 C 0.8312(2) 0.29584(15) 0.27111(13) 0.0372(4) Uani 1 1 d . . . . .
H26 H 0.819912 0.353813 0.209103 0.045 Uiso 1 1 calc R U . . .
C27 C 0.5711(2) 0.99436(17) 0.83546(15) 0.0478(5) Uani 1 1 d . . . . .
H27 H 0.542783 1.078440 0.851313 0.057 Uiso 1 1 calc R U . . .
C28 C 0.87546(19) 0.16678(15) 0.26354(12) 0.0336(3) Uani 1 1 d . . . . .
C29 C 0.8057(3) 0.71073(18) 1.14962(14) 0.0490(5) Uani 1 1 d . . . . .
H29 H 0.830520 0.756384 1.194850 0.059 Uiso 1 1 calc R U . . .
C30 C 0.71841(17) 0.50983(14) 0.84042(11) 0.0297(3) Uani 1 1 d . . . . .
C31 C 0.70661(18) 0.49034(14) 0.95589(11) 0.0313(3) Uani 1 1 d . . . . .
Cl1 Cl 0.6299(7) 0.9693(5) 0.3055(4) 0.050(2) Uani 0.085(2) 1 d . . P A 1

loop_
_atom_site_aniso_label
_atom_site_aniso_U_11
_atom_site_aniso_U_22
_atom_site_aniso_U_33
_atom_site_aniso_U_23
_atom_site_aniso_U_13
_atom_site_aniso_U_12
S1 0.0369(2) 0.02276(19) 0.02973(19) -0.00069(14) -0.00210(14) -0.01036(15)
O1 0.0533(7) 0.0269(6) 0.0328(6) -0.0013(4) -0.0041(5) -0.0136(5)
O2 0.0603(8) 0.0358(6) 0.0345(6) 0.0041(5) -0.0047(5) -0.0240(6)
N1 0.0335(7) 0.0245(6) 0.0312(6) -0.0036(5) -0.0020(5) -0.0107(5)
N2 0.0309(6) 0.0229(6) 0.0262(6) -0.0018(5) -0.0010(5) -0.0101(5)
C1 0.0297(7) 0.0261(7) 0.0331(8) -0.0026(6) -0.0036(6) -0.0097(6)
C2 0.0347(8) 0.0260(7) 0.0286(7) 0.0007(6) -0.0058(6) -0.0060(6)
C3 0.0575(11) 0.0421(10) 0.0321(8) -0.0011(7) -0.0059(8) -0.0162(8)
C4 0.0326(7) 0.0225(7) 0.0256(7) -0.0027(5) -0.0027(5) -0.0118(6)
C5 0.0423(9) 0.0237(7) 0.0384(8) 0.0001(6) -0.0048(7) -0.0115(7)
C6 0.0317(8) 0.0291(8) 0.0304(7) -0.0038(6) -0.0009(6) -0.0113(6)
C7 0.0611(12) 0.0401(10) 0.0336(8) -0.0101(7) 0.0015(8) -0.0116(9)
C8 0.0342(8) 0.0258(7) 0.0310(7) 0.0002(6) -0.0052(6) -0.0104(6)
C9 0.0382(8) 0.0315(8) 0.0330(8) -0.0031(6) -0.0019(6) -0.0081(7)
C10 0.0408(8) 0.0308(8) 0.0314(7) -0.0033(6) -0.0051(6) -0.0152(7)
C11 0.0480(10) 0.0367(9) 0.0319(8) 0.0053(7) -0.0072(7) -0.0173(7)
C12 0.0398(8) 0.0251(7) 0.0342(8) -0.0031(6) -0.0050(6) -0.0112(6)
C13 0.0485(10) 0.0372(9) 0.0444(10) -0.0133(8) -0.0026(8) -0.0012(8)
C14 0.0399(9) 0.0385(9) 0.0299(8) -0.0024(6) 0.0028(6) -0.0186(7)
C15 0.1025(18) 0.0505(12) 0.0371(10) -0.0112(9) -0.0055(10) -0.0284(12)
C16 0.0316(8) 0.0359(8) 0.0332(8) -0.0008(6) -0.0024(6) -0.0122(7)
C17 0.0370(8) 0.0336(8) 0.0313(8) -0.0001(6) -0.0050(6) -0.0099(7)
C18 0.0339(8) 0.0249(7) 0.0266(7) -0.0015(6) -0.0062(6) -0.0090(6)
C19 0.0361(8) 0.0390(9) 0.0400(9) 0.0047(7) -0.0089(7) -0.0080(7)
C20 0.0268(7) 0.0265(7) 0.0275(7) -0.0031(6) -0.0017(5) -0.0102(6)
C21 0.0575(11) 0.0304(9) 0.0429(9) -0.0004(7) -0.0124(8) -0.0193(8)
C22 0.0272(7) 0.0244(7) 0.0312(7) -0.0018(6) -0.0007(6) -0.0100(6)
C23 0.0406(9) 0.0350(9) 0.0328(8) -0.0020(7) -0.0013(7) -0.0090(7)
C24 0.0286(7) 0.0261(7) 0.0318(7) -0.0026(6) -0.0046(6) -0.0099(6)
C25 0.0517(10) 0.0399(10) 0.0450(9) -0.0009(8) -0.0118(8) -0.0207(8)
C26 0.0461(9) 0.0308(8) 0.0326(8) 0.0028(6) -0.0048(7) -0.0130(7)
C27 0.0638(12) 0.0259(8) 0.0513(10) -0.0093(7) -0.0144(9) -0.0065(8)
C28 0.0366(8) 0.0324(8) 0.0320(8) -0.0023(6) -0.0040(6) -0.0123(7)
C29 0.0696(13) 0.0410(10) 0.0404(9) -0.0091(8) -0.0116(9) -0.0193(9)
C30 0.0334(8) 0.0266(7) 0.0294(7) -0.0030(6) -0.0021(6) -0.0111(6)
C31 0.0331(8) 0.0283(8) 0.0296(7) 0.0007(6) -0.0026(6) -0.0091(6)
Cl1 0.056(3) 0.054(4) 0.035(3) 0.011(2) -0.013(2) -0.017(3)

loop_
_atom_type_symbol
_atom_type_description
_atom_type_scat_dispersion_real
_atom_type_scat_dispersion_imag
_atom_type_scat_source
C C 0.0137 0.0067 'International Tables Vol C Tables 4.2.6.8 and 6.1.1.4'
H H 0.0000 0.0000 'International Tables Vol C Tables 4.2.6.8 and 6.1.1.4'
Cl Cl 0.3281 0.5435 'International Tables Vol C Tables 4.2.6.8 and 6.1.1.4'
N N 0.0241 0.0134 'International Tables Vol C Tables 4.2.6.8 and 6.1.1.4'
O O 0.0389 0.0241 'International Tables Vol C Tables 4.2.6.8 and 6.1.1.4'
S S 0.2925 0.4295 'International Tables Vol C Tables 4.2.6.8 and 6.1.1.4'

loop_
_geom_angle_atom_site_label_1
_geom_angle_atom_site_label_2
_geom_angle_atom_site_label_3
_geom_angle
_geom_angle_site_symmetry_1
_geom_angle_site_symmetry_3
_geom_angle_publ_flag
C22 S1 C30 90.73(7) . . ?
C22 N1 C1 115.76(13) . . ?
C20 N2 C4 124.61(12) . . ?
C22 N2 C4 119.83(12) . . ?
C22 N2 C20 115.45(12) . . ?
O1 C1 N1 124.02(14) . . ?
O1 C1 C24 120.97(14) . . ?
N1 C1 C24 114.99(13) . . ?
C17 C2 C23 119.61(16) . . ?
C17 C2 C31 122.24(14) . . ?
C23 C2 C31 117.84(15) . . ?
H3A C3 H3B 107.4 . . ?
C15 C3 H3A 108.3 . . ?
C15 C3 H3B 108.3 . . ?
C15 C3 C28 115.90(15) . . ?
C28 C3 H3A 108.3 . . ?
C28 C3 H3B 108.3 . . ?
C6 C4 N2 118.77(13) . . ?
C6 C4 C16 121.95(14) . . ?
C16 C4 N2 119.28(13) . . ?
C24 C5 H5 119.9 . . ?
C26 C5 H5 119.9 . . ?
C26 C5 C24 120.20(15) . . ?
C4 C6 H6 120.6 . . ?
C4 C6 C14 118.81(14) . . ?
C14 C6 H6 120.6 . . ?
C23 C7 H7 120.3 . . ?
C23 C7 C29 119.47(16) . . ?
C29 C7 H7 120.3 . . ?
C12 C8 H8 119.6 . . ?
C12 C8 C24 120.80(14) . . ?
C24 C8 H8 119.6 . . ?
C13 C9 H9 120.1 . . ?
C13 C9 C18 119.73(16) . . ?
C18 C9 H9 120.1 . . ?
C18 C10 H10 120.1 . . ?
C21 C10 H10 120.1 . . ?
C21 C10 C18 119.89(16) . . ?
C14 C11 H11 119.8 . . ?
C14 C11 Cl1 123.8(2) . . ?
C19 C11 H11 119.8 . . ?
C19 C11 C14 120.49(15) . . ?
C19 C11 Cl1 115.5(2) . . ?
C8 C12 H12 119.5 . . ?
C8 C12 C28 121.05(15) . . ?
C28 C12 H12 119.5 . . ?
C9 C13 H13 119.8 . . ?
C27 C13 C9 120.35(17) . . ?
C27 C13 H13 119.8 . . ?
C6 C14 H14 120.0 . . ?
C11 C14 C6 120.00(15) . . ?
C11 C14 H14 120.0 . . ?
C3 C15 H15A 109.5 . . ?
C3 C15 H15B 109.5 . . ?
C3 C15 H15C 109.5 . . ?
H15A C15 H15B 109.5 . . ?
H15A C15 H15C 109.5 . . ?
H15B C15 H15C 109.5 . . ?
C4 C16 H16 120.7 . . ?
C4 C16 C19 118.58(14) . . ?
C19 C16 H16 120.7 . . ?
C2 C17 H17 120.2 . . ?
C25 C17 C2 119.57(15) . . ?
C25 C17 H17 120.2 . . ?
C9 C18 C10 119.70(15) . . ?
C9 C18 C20 119.06(14) . . ?
C10 C18 C20 121.22(14) . . ?
C11 C19 C16 120.16(15) . . ?
C11 C19 H19 119.9 . . ?
C16 C19 H19 119.9 . . ?
N2 C20 C18 120.25(12) . . ?
C30 C20 N2 111.48(13) . . ?
C30 C20 C18 128.18(13) . . ?
C10 C21 H21 119.9 . . ?
C27 C21 C10 120.16(17) . . ?
C27 C21 H21 119.9 . . ?
N1 C22 S1 129.18(12) . . ?
N1 C22 N2 120.70(13) . . ?
N2 C22 S1 110.12(11) . . ?
C2 C23 H23 119.7 . . ?
C7 C23 C2 120.56(17) . . ?
C7 C23 H23 119.7 . . ?
C5 C24 C1 123.09(14) . . ?
C8 C24 C1 118.30(13) . . ?
C8 C24 C5 118.61(14) . . ?
C17 C25 H25 119.8 . . ?
C29 C25 C17 120.37(18) . . ?
C29 C25 H25 119.8 . . ?
C5 C26 H26 119.3 . . ?
C5 C26 C28 121.40(14) . . ?
C28 C26 H26 119.3 . . ?
C13 C27 H27 119.9 . . ?
C21 C27 C13 120.15(17) . . ?
C21 C27 H27 119.9 . . ?
C12 C28 C3 122.12(15) . . ?
C12 C28 C26 117.92(15) . . ?
C26 C28 C3 119.91(14) . . ?
C7 C29 H29 119.8 . . ?
C25 C29 C7 120.41(17) . . ?
C25 C29 H29 119.8 . . ?
C20 C30 S1 112.20(11) . . ?
C20 C30 C31 132.51(14) . . ?
C31 C30 S1 115.21(11) . . ?
O2 C31 C2 119.87(14) . . ?
O2 C31 C30 117.47(15) . . ?
C30 C31 C2 122.57(13) . . ?

loop_
_geom_bond_atom_site_label_1
_geom_bond_atom_site_label_2
_geom_bond_distance
_geom_bond_site_symmetry_2
_geom_bond_publ_flag
S1 C22 1.7433(15) . ?
S1 C30 1.7542(16) . ?
O1 C1 1.2399(19) . ?
O2 C31 1.2294(19) . ?
N1 C1 1.374(2) . ?
N1 C22 1.307(2) . ?
N2 C4 1.4522(18) . ?
N2 C20 1.3977(19) . ?
N2 C22 1.3730(19) . ?
C1 C24 1.489(2) . ?
C2 C17 1.392(2) . ?
C2 C23 1.396(2) . ?
C2 C31 1.483(2) . ?
C3 H3A 0.9900 . ?
C3 H3B 0.9900 . ?
C3 C15 1.507(3) . ?
C3 C28 1.509(2) . ?
C4 C6 1.380(2) . ?
C4 C16 1.381(2) . ?
C5 H5 0.9500 . ?
C5 C24 1.404(2) . ?
C5 C26 1.378(2) . ?
C6 H6 0.9500 . ?
C6 C14 1.392(2) . ?
C7 H7 0.9500 . ?
C7 C23 1.380(3) . ?
C7 C29 1.387(3) . ?
C8 H8 0.9500 . ?
C8 C12 1.385(2) . ?
C8 C24 1.386(2) . ?
C9 H9 0.9500 . ?
C9 C13 1.387(2) . ?
C9 C18 1.393(2) . ?
C10 H10 0.9500 . ?
C10 C18 1.399(2) . ?
C10 C21 1.386(2) . ?
C11 H11 0.9500 . ?
C11 C14 1.381(2) . ?
C11 C19 1.381(2) . ?
C11 Cl1 1.621(5) . ?
C12 H12 0.9500 . ?
C12 C28 1.391(2) . ?
C13 H13 0.9500 . ?
C13 C27 1.385(3) . ?
C14 H14 0.9500 . ?
C15 H15A 0.9800 . ?
C15 H15B 0.9800 . ?
C15 H15C 0.9800 . ?
C16 H16 0.9500 . ?
C16 C19 1.393(2) . ?
C17 H17 0.9500 . ?
C17 C25 1.386(2) . ?
C18 C20 1.479(2) . ?
C19 H19 0.9500 . ?
C20 C30 1.368(2) . ?
C21 H21 0.9500 . ?
C21 C27 1.382(3) . ?
C23 H23 0.9500 . ?
C25 H25 0.9500 . ?
C25 C29 1.383(3) . ?
C26 H26 0.9500 . ?
C26 C28 1.398(2) . ?
C27 H27 0.9500 . ?
C29 H29 0.9500 . ?
C30 C31 1.478(2) . ?

loop_
_geom_torsion_atom_site_label_1
_geom_torsion_atom_site_label_2
_geom_torsion_atom_site_label_3
_geom_torsion_atom_site_label_4
_geom_torsion
_geom_torsion_site_symmetry_1
_geom_torsion_site_symmetry_2
_geom_torsion_site_symmetry_3
_geom_torsion_site_symmetry_4
_geom_torsion_publ_flag
S1 C30 C31 O2 -20.57(19) . . . . ?
S1 C30 C31 C2 155.93(12) . . . . ?
O1 C1 C24 C5 176.95(15) . . . . ?
O1 C1 C24 C8 -4.0(2) . . . . ?
N1 C1 C24 C5 -4.7(2) . . . . ?
N1 C1 C24 C8 174.40(13) . . . . ?
N2 C4 C6 C14 -179.52(13) . . . . ?
N2 C4 C16 C19 179.71(14) . . . . ?
N2 C20 C30 S1 -1.80(16) . . . . ?
N2 C20 C30 C31 -178.16(15) . . . . ?
C1 N1 C22 S1 0.9(2) . . . . ?
C1 N1 C22 N2 -178.11(13) . . . . ?
C2 C17 C25 C29 -1.4(3) . . . . ?
C4 N2 C20 C18 0.6(2) . . . . ?
C4 N2 C20 C30 177.30(13) . . . . ?
C4 N2 C22 S1 -176.34(10) . . . . ?
C4 N2 C22 N1 2.8(2) . . . . ?
C4 C6 C14 C11 -0.3(2) . . . . ?
C4 C16 C19 C11 -0.1(3) . . . . ?
C5 C26 C28 C3 -175.68(16) . . . . ?
C5 C26 C28 C12 1.9(3) . . . . ?
C6 C4 C16 C19 -0.5(2) . . . . ?
C8 C12 C28 C3 176.50(16) . . . . ?
C8 C12 C28 C26 -1.0(2) . . . . ?
C9 C13 C27 C21 -0.2(3) . . . . ?
C9 C18 C20 N2 127.04(15) . . . . ?
C9 C18 C20 C30 -49.1(2) . . . . ?
C10 C18 C20 N2 -54.5(2) . . . . ?
C10 C18 C20 C30 129.42(17) . . . . ?
C10 C21 C27 C13 -0.5(3) . . . . ?
C12 C8 C24 C1 -177.85(14) . . . . ?
C12 C8 C24 C5 1.3(2) . . . . ?
C13 C9 C18 C10 -0.7(2) . . . . ?
C13 C9 C18 C20 177.79(15) . . . . ?
C14 C11 C19 C16 0.4(3) . . . . ?
C15 C3 C28 C12 12.0(3) . . . . ?
C15 C3 C28 C26 -170.56(18) . . . . ?
C16 C4 C6 C14 0.7(2) . . . . ?
C17 C2 C23 C7 0.2(2) . . . . ?
C17 C2 C31 O2 139.64(16) . . . . ?
C17 C2 C31 C30 -36.8(2) . . . . ?
C17 C25 C29 C7 0.1(3) . . . . ?
C18 C9 C13 C27 0.8(3) . . . . ?
C18 C10 C21 C27 0.5(2) . . . . ?
C18 C20 C30 S1 174.61(12) . . . . ?
C18 C20 C30 C31 -1.7(3) . . . . ?
C19 C11 C14 C6 -0.2(3) . . . . ?
C20 N2 C4 C6 109.75(17) . . . . ?
C20 N2 C4 C16 -70.47(19) . . . . ?
C20 N2 C22 S1 -0.06(16) . . . . ?
C20 N2 C22 N1 179.12(13) . . . . ?
C20 C30 C31 O2 155.70(17) . . . . ?
C20 C30 C31 C2 -27.8(3) . . . . ?
C21 C10 C18 C9 0.1(2) . . . . ?
C21 C10 C18 C20 -178.40(14) . . . . ?
C22 S1 C30 C20 1.52(12) . . . . ?
C22 S1 C30 C31 178.55(12) . . . . ?
C22 N1 C1 O1 0.0(2) . . . . ?
C22 N1 C1 C24 -178.32(13) . . . . ?
C22 N2 C4 C6 -74.34(18) . . . . ?
C22 N2 C4 C16 105.45(17) . . . . ?
C22 N2 C20 C18 -175.51(12) . . . . ?
C22 N2 C20 C30 1.22(18) . . . . ?
C23 C2 C17 C25 1.2(2) . . . . ?
C23 C2 C31 O2 -33.9(2) . . . . ?
C23 C2 C31 C30 149.70(15) . . . . ?
C23 C7 C29 C25 1.4(3) . . . . ?
C24 C5 C26 C28 -1.2(3) . . . . ?
C24 C8 C12 C28 -0.6(2) . . . . ?
C26 C5 C24 C1 178.67(15) . . . . ?
C26 C5 C24 C8 -0.4(2) . . . . ?
C29 C7 C23 C2 -1.5(3) . . . . ?
C30 S1 C22 N1 -179.90(15) . . . . ?
C30 S1 C22 N2 -0.80(11) . . . . ?
C31 C2 C17 C25 -172.17(15) . . . . ?
C31 C2 C23 C7 173.89(15) . . . . ?
Cl1 C11 C14 C6 174.8(3) . . . . ?
Cl1 C11 C19 C16 -175.0(3) . . . . ?
